data_4315511
loop_
_publ_author_name
'Scott R. Daly'
'Gregory S. Girolami'

_publ_contact_author_address
;Department of Chemistry, Box 4-6
University of Illinois at Urbana-Champaign
600 South Mathews
Urbana, IL 61801
;
_publ_contact_author_email girolami@scs.illinois.edu
_publ_contact_author_fax '(217) 333-2685'
_publ_contact_author_name 'Gregory S. Girolami'
_publ_contact_author_phone '(217) 333-2729'
_publ_section_title
;
 Synthesis, Characterization, and Structures of Divalent Europium and
 Ytterbium N,N-Dimethylaminodiboranates
;
_journal_name_full 'Inorganic Chemistry'
_journal_page_first 4578
_journal_page_last 4585
_journal_paper_doi 10.1021/ic100292u
_journal_volume 49
_journal_year 2010
_chemical_formula_sum 'C24 H80 B8 Eu2 N4 O4'
_chemical_formula_weight 879.32
_chemical_name_systematic
; 
 ? 
;
_space_group_IT_number 14
_symmetry_cell_setting monoclinic
_symmetry_space_group_name_Hall '-P 2ybc'
_symmetry_space_group_name_H-M 'P 1 21/c 1'
_atom_sites_solution_hydrogens geom
_atom_sites_solution_primary direct
_atom_sites_solution_secondary difmap
_audit_creation_method SHELXL-97
_cell_angle_alpha 90.00
_cell_angle_beta 90.5740(10)
_cell_angle_gamma 90.00
_cell_formula_units_Z 2
_cell_length_a 10.2155(2)
_cell_length_b 20.5596(5)
_cell_length_c 10.4732(3)
_cell_measurement_reflns_used 5406
_cell_measurement_temperature 193(2)
_cell_measurement_theta_max 27.54
_cell_measurement_theta_min 1.98
_cell_volume 2199.54(9)
_computing_cell_refinement 'Bruker APEX'
_computing_data_collection 'Bruker APEX'
_computing_data_reduction 'Bruker SAINT'
_computing_molecular_graphics 'Bruker SHELXTL'
_computing_publication_material 'Bruker SHELXTL'
_computing_structure_refinement 'SHELXL-97 (Sheldrick, 1997)'
_computing_structure_solution 'SHELXS-97 (Sheldrick, 1990)'
_diffrn_ambient_temperature 193(2)
_diffrn_detector_area_resol_mean 8.33
_diffrn_measured_fraction_theta_full 0.959
_diffrn_measured_fraction_theta_max 0.959
_diffrn_measurement_device_type 'CCD area detector'
_diffrn_measurement_method 'psi and omega scans'
_diffrn_radiation_monochromator graphite
_diffrn_radiation_source 'fine-focus sealed tube'
_diffrn_radiation_type MoK\a
_diffrn_radiation_wavelength 0.71073
_diffrn_reflns_av_R_equivalents 0.0723
_diffrn_reflns_av_sigmaI/netI 0.0376
_diffrn_reflns_limit_h_max 12
_diffrn_reflns_limit_h_min -12
_diffrn_reflns_limit_k_max 25
_diffrn_reflns_limit_k_min -25
_diffrn_reflns_limit_l_max 13
_diffrn_reflns_limit_l_min -13
_diffrn_reflns_number 30569
_diffrn_reflns_theta_full 27.54
_diffrn_reflns_theta_max 27.54
_diffrn_reflns_theta_min 1.98
_exptl_absorpt_coefficient_mu 2.854
_exptl_absorpt_correction_T_max 0.73379
_exptl_absorpt_correction_T_min 0.59415
_exptl_absorpt_correction_type integration
_exptl_absorpt_process_details XPREP/SHELXTL
_exptl_crystal_colour white
_exptl_crystal_density_diffrn 1.328
_exptl_crystal_density_method 'not measured'
_exptl_crystal_description prism
_exptl_crystal_F_000 900
_exptl_crystal_size_max 0.210
_exptl_crystal_size_mid 0.190
_exptl_crystal_size_min 0.140
_refine_diff_density_max 0.646
_refine_diff_density_min -0.473
_refine_diff_density_rms 0.076
_refine_ls_extinction_method none
_refine_ls_goodness_of_fit_ref 0.999
_refine_ls_hydrogen_treatment constr
_refine_ls_matrix_type full
_refine_ls_number_parameters 306
_refine_ls_number_reflns 4865
_refine_ls_number_restraints 34
_refine_ls_restrained_S_all 1.014
_refine_ls_R_factor_all 0.0458
_refine_ls_R_factor_gt 0.0285
_refine_ls_shift/su_max 0.002
_refine_ls_shift/su_mean 0.000
_refine_ls_structure_factor_coef Fsqd
_refine_ls_weighting_details 'calc w=1/[\s^2^(Fo^2^)+(0.0421P)^2^+0.0000P] where P=(Fo^2^+2Fc^2^)/3'
_refine_ls_weighting_scheme calc
_refine_ls_wR_factor_gt 0.0694
_refine_ls_wR_factor_ref 0.0766
_reflns_number_gt 3648
_reflns_number_total 4865
_reflns_threshold_expression >2sigma(I)
_cod_data_source_file ic100292u_si_001_1.cif
_cod_data_source_block fa16y_face
_cod_database_code 4315511

loop_
_symmetry_equiv_pos_as_xyz
'x, y, z'
'-x, y+1/2, -z+1/2'
'-x, -y, -z'
'x, -y-1/2, z-1/2'

loop_
_atom_site_label
_atom_site_type_symbol
_atom_site_fract_x
_atom_site_fract_y
_atom_site_fract_z
_atom_site_U_iso_or_equiv
_atom_site_adp_type
_atom_site_occupancy
_atom_site_symmetry_multiplicity
_atom_site_calc_flag
_atom_site_refinement_flags
_atom_site_disorder_assembly
_atom_site_disorder_group
Eu1 Eu 0.37716(3) 0.572228(9) 0.12833(4) 0.03092(11) Uani 0.6904(11) 1 d P . 1
Eu1A Eu 0.33564(7) 0.57461(2) 0.06578(8) 0.0340(2) Uani 0.3096(11) 1 d P . 2
N1 N 0.1345(2) 0.68318(12) 0.2483(2) 0.0470(6) Uani 1 1 d . . .
B1 B 0.2617(4) 0.65604(19) 0.3173(3) 0.0558(10) Uani 1 1 d . . .
H1A H 0.3532 0.6694 0.2598 0.067 Uiso 1 1 d R . .
H1B H 0.2529 0.6004 0.3238 0.067 Uiso 1 1 d R . .
H1C H 0.2707 0.6775 0.4184 0.067 Uiso 1 1 d R . .
B2 B 0.1175(4) 0.65245(19) 0.1111(3) 0.0622(11) Uani 1 1 d . . .
H2A H 0.0262 0.6741 0.0620 0.075 Uiso 1 1 d R . .
H2B H 0.1051 0.5971 0.1206 0.075 Uiso 1 1 d R . .
H2C H 0.2083 0.6635 0.0508 0.075 Uiso 1 1 d R . .
C1 C 0.0191(4) 0.6694(2) 0.3262(4) 0.0904(13) Uani 1 1 d . . .
H1D H 0.0265 0.6927 0.4076 0.136 Uiso 1 1 calc R . .
H1E H 0.0136 0.6226 0.3425 0.136 Uiso 1 1 calc R . .
H1F H -0.0600 0.6838 0.2806 0.136 Uiso 1 1 calc R . .
C2 C 0.1459(4) 0.75470(16) 0.2361(4) 0.0724(11) Uani 1 1 d . . .
H2D H 0.0682 0.7718 0.1919 0.109 Uiso 1 1 calc R . .
H2E H 0.2242 0.7654 0.1872 0.109 Uiso 1 1 calc R . .
H2F H 0.1527 0.7742 0.3213 0.109 Uiso 1 1 calc R . .
N2 N 0.6681(5) 0.4957(2) 0.2787(4) 0.0377(14) Uani 0.6904(11) 1 d PD . 1
B3 B 0.5755(5) 0.5492(2) 0.3354(4) 0.0442(12) Uani 0.6904(11) 1 d PD . 1
H3A H 0.6189 0.5673 0.4307 0.053 Uiso 0.6904(11) 1 d PR . 1
H3B H 0.4722 0.5289 0.3520 0.053 Uiso 0.6904(11) 1 d PR . 1
H3C H 0.5699 0.5917 0.2642 0.053 Uiso 0.6904(11) 1 d PR . 1
B4 B 0.6253(6) 0.4761(3) 0.1394(4) 0.0486(14) Uani 0.6904(11) 1 d PD . 1
H4A H 0.6316 0.5236 0.0819 0.058 Uiso 0.6904(11) 1 d PR . 1
H4B H 0.5178 0.4597 0.1448 0.058 Uiso 0.6904(11) 1 d PR . 1
H4C H 0.6859 0.4365 0.0901 0.095(19) Uiso 0.6904(11) 1 d PR . 1
C3 C 0.6642(7) 0.4376(3) 0.3619(6) 0.0586(18) Uani 0.6904(11) 1 d PD . 1
H3D H 0.7259 0.4049 0.3304 0.088 Uiso 0.6904(11) 1 calc PR . 1
H3E H 0.5755 0.4194 0.3611 0.088 Uiso 0.6904(11) 1 calc PR . 1
H3F H 0.6885 0.4499 0.4494 0.088 Uiso 0.6904(11) 1 calc PR . 1
C4 C 0.8041(6) 0.5211(4) 0.2768(7) 0.073(2) Uani 0.6904(11) 1 d PD . 1
H4D H 0.8337 0.5299 0.3644 0.110 Uiso 0.6904(11) 1 calc PR . 1
H4E H 0.8066 0.5614 0.2269 0.110 Uiso 0.6904(11) 1 calc PR . 1
H4F H 0.8617 0.4887 0.2379 0.110 Uiso 0.6904(11) 1 calc PR . 1
B3A B 0.7708(11) 0.4292(5) 0.2000(9) 0.053(3) Uani 0.3096(11) 1 d PD . 2
H3A1 H 0.8151 0.4494 0.1274 0.064 Uiso 0.3096(11) 1 d PR . 2
H3A2 H 0.7167 0.3929 0.1697 0.064 Uiso 0.3096(11) 1 d PR . 2
H3A3 H 0.8363 0.4131 0.2612 0.064 Uiso 0.3096(11) 1 d PR . 2
B4A B 0.5760(13) 0.5081(6) 0.1703(10) 0.058(3) Uani 0.3096(11) 1 d PD . 2
H4A1 H 0.6198 0.5282 0.0975 0.069 Uiso 0.3096(11) 1 d PR . 2
H4A2 H 0.5215 0.5406 0.2130 0.069 Uiso 0.3096(11) 1 d PR . 2
H4A3 H 0.5207 0.4722 0.1402 0.069 Uiso 0.3096(11) 1 d PR . 2
N2A N 0.6808(9) 0.4807(5) 0.2666(9) 0.037(3) Uani 0.3096(11) 1 d PD . 2
C3A C 0.6133(15) 0.4497(10) 0.3752(14) 0.118(12) Uani 0.3096(11) 1 d PD . 2
H3A4 H 0.5585 0.4139 0.3437 0.177 Uiso 0.3096(11) 1 calc PR . 2
H3A5 H 0.5583 0.4820 0.4178 0.177 Uiso 0.3096(11) 1 calc PR . 2
H3A6 H 0.6784 0.4328 0.4360 0.177 Uiso 0.3096(11) 1 calc PR . 2
C4A C 0.7629(14) 0.5349(6) 0.3150(16) 0.087(7) Uani 0.3096(11) 1 d PD . 2
H4A4 H 0.8081 0.5555 0.2435 0.130 Uiso 0.3096(11) 1 calc PR . 2
H4A5 H 0.8277 0.5180 0.3762 0.130 Uiso 0.3096(11) 1 calc PR . 2
H4A6 H 0.7074 0.5670 0.3573 0.130 Uiso 0.3096(11) 1 calc PR . 2
O1 O 0.2347(2) 0.47172(10) 0.17721(18) 0.0521(5) Uani 1 1 d D . .
C11 C 0.2563(7) 0.4397(6) 0.3001(8) 0.069(3) Uani 0.563(19) 1 d PD . 1
H11A H 0.2748 0.4719 0.3683 0.083 Uiso 0.563(19) 1 calc PR . 1
H11B H 0.3300 0.4085 0.2958 0.083 Uiso 0.563(19) 1 calc PR . 1
C11A C 0.195(2) 0.4583(9) 0.3075(10) 0.086(6) Uani 0.437(19) 1 d P . 2
H11C H 0.2743 0.4562 0.3622 0.103 Uiso 0.437(19) 1 calc PR . 2
H11D H 0.1413 0.4952 0.3378 0.103 Uiso 0.437(19) 1 calc PR . 2
C12 C 0.1287(4) 0.4051(2) 0.3228(3) 0.0917(14) Uani 1 1 d D . .
H12A H 0.0634 0.4345 0.3616 0.110 Uiso 0.563(19) 1 calc PR . 1
H12B H 0.1411 0.3666 0.3785 0.110 Uiso 0.563(19) 1 calc PR . 1
H12C H 0.0510 0.4122 0.3769 0.110 Uiso 0.437(19) 1 d PR . 2
H12D H 0.1846 0.3712 0.3627 0.110 Uiso 0.437(19) 1 d PR . 2
C13 C 0.0880(5) 0.3854(2) 0.1888(3) 0.1031(17) Uani 1 1 d D . .
H13A H -0.0057 0.3732 0.1846 0.124 Uiso 0.563(19) 1 calc PR . 1
H13B H 0.1416 0.3487 0.1574 0.124 Uiso 0.563(19) 1 calc PR . 1
H13C H 0.1128 0.3397 0.1712 0.124 Uiso 0.437(19) 1 d PR . 2
H13D H -0.0077 0.3902 0.1764 0.124 Uiso 0.437(19) 1 d PR . 2
C14 C 0.1144(8) 0.4473(4) 0.1138(9) 0.053(3) Uani 0.563(19) 1 d PD . 1
H14A H 0.1294 0.4378 0.0224 0.064 Uiso 0.563(19) 1 calc PR . 1
H14B H 0.0414 0.4786 0.1215 0.064 Uiso 0.563(19) 1 calc PR . 1
C14A C 0.160(2) 0.4310(9) 0.1041(13) 0.078(5) Uani 0.437(19) 1 d P . 2
H14C H 0.2160 0.4062 0.0452 0.094 Uiso 0.437(19) 1 calc PR . 2
H14D H 0.0965 0.4566 0.0525 0.094 Uiso 0.437(19) 1 calc PR . 2
O2 O 0.5160(2) 0.66541(10) 0.0293(2) 0.0588(6) Uani 1 1 d D . .
C21 C 0.6016(14) 0.7034(7) 0.1141(8) 0.130(6) Uani 0.512(11) 1 d PD . 1
H21A H 0.6819 0.6783 0.1345 0.156 Uiso 0.512(11) 1 calc PR . 1
H21B H 0.5561 0.7130 0.1949 0.156 Uiso 0.512(11) 1 calc PR . 1
C22 C 0.637(2) 0.7656(6) 0.0482(13) 0.150(8) Uani 0.512(11) 1 d PD . 1
H22A H 0.7320 0.7746 0.0560 0.180 Uiso 0.512(11) 1 calc PR . 1
H22B H 0.5876 0.8029 0.0833 0.180 Uiso 0.512(11) 1 calc PR . 1
C23 C 0.5978(12) 0.7522(6) -0.0890(14) 0.113(5) Uani 0.512(11) 1 d PD . 1
H23A H 0.5527 0.7908 -0.1250 0.135 Uiso 0.512(11) 1 calc PR . 1
H23B H 0.6772 0.7441 -0.1401 0.135 Uiso 0.512(11) 1 calc PR . 1
C24 C 0.5087(11) 0.6942(6) -0.0974(7) 0.095(4) Uani 0.512(11) 1 d PD . 1
H24A H 0.4180 0.7077 -0.1186 0.114 Uiso 0.512(11) 1 calc PR . 1
H24B H 0.5392 0.6632 -0.1630 0.114 Uiso 0.512(11) 1 calc PR . 1
C21A C 0.6564(5) 0.6718(5) 0.0393(17) 0.112(5) Uani 0.488(11) 1 d PD . 2
H21C H 0.7000 0.6384 -0.0134 0.134 Uiso 0.488(11) 1 calc PR . 2
H21D H 0.6857 0.6664 0.1291 0.134 Uiso 0.488(11) 1 calc PR . 2
C22A C 0.6889(8) 0.7386(4) -0.0079(17) 0.099(5) Uani 0.488(11) 1 d PD . 2
H22C H 0.7137 0.7379 -0.0990 0.119 Uiso 0.488(11) 1 calc PR . 2
H22D H 0.7608 0.7583 0.0430 0.119 Uiso 0.488(11) 1 calc PR . 2
C23A C 0.5614(7) 0.7748(4) 0.0111(13) 0.077(3) Uani 0.488(11) 1 d PD . 2
H23C H 0.5510 0.7882 0.1012 0.092 Uiso 0.488(11) 1 calc PR . 2
H23D H 0.5560 0.8137 -0.0444 0.092 Uiso 0.488(11) 1 calc PR . 2
C24A C 0.4609(9) 0.7247(4) -0.0270(14) 0.102(5) Uani 0.488(11) 1 d PD . 2
H24C H 0.3741 0.7350 0.0091 0.122 Uiso 0.488(11) 1 calc PR . 2
H24D H 0.4529 0.7211 -0.1210 0.122 Uiso 0.488(11) 1 calc PR . 2

loop_
_atom_site_aniso_label
_atom_site_aniso_U_11
_atom_site_aniso_U_22
_atom_site_aniso_U_33
_atom_site_aniso_U_23
_atom_site_aniso_U_13
_atom_site_aniso_U_12
Eu1 0.03749(15) 0.02819(12) 0.02710(18) -0.00118(9) 0.00087(12) -0.00068(9)
Eu1A 0.0417(3) 0.0300(3) 0.0303(4) 0.00058(19) -0.0006(3) -0.0003(2)
N1 0.0497(16) 0.0452(16) 0.0462(13) -0.0119(11) -0.0004(11) 0.0106(12)
B1 0.067(3) 0.054(2) 0.0461(18) -0.0051(16) -0.0146(17) 0.0111(19)
B2 0.085(3) 0.052(2) 0.0496(19) -0.0139(16) -0.0188(19) 0.012(2)
C1 0.066(3) 0.107(4) 0.099(3) -0.026(2) 0.032(2) 0.003(2)
C2 0.094(3) 0.045(2) 0.078(2) -0.0186(17) -0.012(2) 0.020(2)
N2 0.039(3) 0.048(3) 0.026(2) -0.0061(19) -0.0033(19) 0.007(2)
B3 0.052(3) 0.050(3) 0.030(2) -0.0083(19) -0.006(2) 0.006(2)
B4 0.058(4) 0.060(4) 0.028(2) -0.009(2) -0.005(2) 0.017(3)
C3 0.085(5) 0.054(4) 0.036(3) 0.008(2) -0.012(3) 0.011(3)
C4 0.043(3) 0.115(7) 0.060(4) -0.003(4) -0.014(3) -0.004(4)
B3A 0.059(8) 0.061(8) 0.040(5) 0.004(5) -0.008(5) 0.004(6)
B4A 0.068(9) 0.071(10) 0.034(6) -0.006(6) -0.013(6) 0.012(7)
N2A 0.046(7) 0.038(6) 0.027(5) -0.007(4) 0.005(4) 0.019(5)
C3A 0.082(16) 0.22(3) 0.050(9) 0.042(13) -0.011(9) 0.005(13)
C4A 0.117(17) 0.079(11) 0.064(11) -0.009(8) -0.034(11) 0.021(12)
O1 0.0513(13) 0.0448(13) 0.0604(12) 0.0010(10) 0.0084(10) -0.0133(10)
C11 0.049(5) 0.078(6) 0.080(5) 0.024(4) -0.019(4) -0.010(4)
C11A 0.095(14) 0.111(11) 0.050(5) 0.020(6) -0.018(6) -0.065(10)
C12 0.099(3) 0.112(4) 0.063(2) 0.031(2) -0.003(2) -0.039(3)
C13 0.148(4) 0.095(3) 0.066(2) 0.011(2) 0.002(3) -0.076(3)
C14 0.047(5) 0.071(6) 0.042(4) 0.007(4) 0.012(3) -0.008(4)
C14A 0.097(11) 0.086(9) 0.051(5) -0.010(5) 0.014(7) -0.048(9)
O2 0.0662(15) 0.0412(13) 0.0692(14) 0.0103(10) 0.0077(11) -0.0090(11)
C21 0.149(12) 0.152(12) 0.089(6) -0.025(7) 0.012(7) -0.083(10)
C22 0.110(17) 0.118(14) 0.22(2) -0.038(12) 0.049(13) -0.060(12)
C23 0.081(8) 0.086(9) 0.171(12) 0.076(9) 0.000(8) -0.027(6)
C24 0.090(8) 0.091(8) 0.103(7) 0.050(6) -0.003(5) -0.011(6)
C21A 0.066(7) 0.075(7) 0.195(15) 0.051(8) 0.022(7) 0.003(5)
C22A 0.059(7) 0.055(6) 0.183(14) 0.024(7) 0.003(7) -0.013(5)
C23A 0.076(8) 0.035(5) 0.118(9) 0.010(5) -0.002(6) -0.013(5)
C24A 0.081(7) 0.070(7) 0.154(12) 0.069(7) -0.012(7) -0.007(5)

loop_
_atom_type_symbol
_atom_type_description
_atom_type_scat_dispersion_real
_atom_type_scat_dispersion_imag
_atom_type_scat_source
C C 0.0033 0.0016 'International Tables Vol C Tables 4.2.6.8 and 6.1.1.4'
H H 0.0000 0.0000 'International Tables Vol C Tables 4.2.6.8 and 6.1.1.4'
B B 0.0013 0.0007 'International Tables Vol C Tables 4.2.6.8 and 6.1.1.4'
N N 0.0061 0.0033 'International Tables Vol C Tables 4.2.6.8 and 6.1.1.4'
O O 0.0106 0.0060 'International Tables Vol C Tables 4.2.6.8 and 6.1.1.4'
Eu Eu -0.1578 3.6682 'International Tables Vol C Tables 4.2.6.8 and 6.1.1.4'

loop_
_geom_angle_atom_site_label_1
_geom_angle_atom_site_label_2
_geom_angle_atom_site_label_3
_geom_angle
_geom_angle_site_symmetry_1
_geom_angle_site_symmetry_3
_geom_angle_publ_flag
O1 Eu1 O2 167.91(6) . . ?
O1 Eu1 B1 96.13(10) . . ?
O2 Eu1 B1 93.53(10) . . ?
O1 Eu1 B4 85.42(13) . 3_665 ?
O2 Eu1 B4 82.53(13) . 3_665 ?
B1 Eu1 B4 147.84(13) . 3_665 ?
O1 Eu1 B3 96.23(11) . . ?
O2 Eu1 B3 92.16(11) . . ?
B1 Eu1 B3 82.86(10) . . ?
B4 Eu1 B3 129.03(14) 3_665 . ?
O1 Eu1 B2 87.36(9) . . ?
O2 Eu1 B2 93.09(10) . . ?
B1 Eu1 B2 51.13(9) . . ?
B4 Eu1 B2 97.04(13) 3_665 . ?
B3 Eu1 B2 133.91(10) . . ?
O1 Eu1 B4 86.95(12) . . ?
O2 Eu1 B4 91.97(12) . . ?
B1 Eu1 B4 132.05(10) . . ?
B4 Eu1 B4 80.09(13) 3_665 . ?
B3 Eu1 B4 49.33(11) . . ?
B2 Eu1 B4 173.81(13) . . ?
O1 Eu1 H1A 118.9 . . ?
O2 Eu1 H1A 71.4 . . ?
B1 Eu1 H1A 23.1 . . ?
B4 Eu1 H1A 143.6 3_665 . ?
B3 Eu1 H1A 78.0 . . ?
B2 Eu1 H1A 60.7 . . ?
B4 Eu1 H1A 124.5 . . ?
O1 Eu1 H1B 74.3 . . ?
O2 Eu1 H1B 116.2 . . ?
B1 Eu1 H1B 23.2 . . ?
B4 Eu1 H1B 148.6 3_665 . ?
B3 Eu1 H1B 77.7 . . ?
B2 Eu1 H1B 59.0 . . ?
B4 Eu1 H1B 121.4 . . ?
H1A Eu1 H1B 44.8 . . ?
O1 Eu1 H2C 105.0 . . ?
O2 Eu1 H2C 73.4 . . ?
B1 Eu1 H2C 61.4 . . ?
B4 Eu1 H2C 87.1 3_665 . ?
B3 Eu1 H2C 139.7 . . ?
B2 Eu1 H2C 21.0 . . ?
B4 Eu1 H2C 161.8 . . ?
H1A Eu1 H2C 61.8 . . ?
H1B Eu1 H2C 75.7 . . ?
O1 Eu1 H3B 76.1 . . ?
O2 Eu1 H3B 113.5 . . ?
B1 Eu1 H3B 75.3 . . ?
B4 Eu1 H3B 135.4 3_665 . ?
B3 Eu1 H3B 22.5 . . ?
B2 Eu1 H3B 121.7 . . ?
B4 Eu1 H3B 59.0 . . ?
H1A Eu1 H3B 79.4 . . ?
H1B Eu1 H3B 62.7 . . ?
H2C Eu1 H3B 136.6 . . ?
O1 Eu1 H3C 117.8 . . ?
O2 Eu1 H3C 71.0 . . ?
B1 Eu1 H3C 80.5 . . ?
B4 Eu1 H3C 126.9 3_665 . ?
B3 Eu1 H3C 21.6 . . ?
B2 Eu1 H3C 128.6 . . ?
B4 Eu1 H3C 56.7 . . ?
H1A Eu1 H3C 67.9 . . ?
H1B Eu1 H3C 84.1 . . ?
H2C Eu1 H3C 125.1 . . ?
H3B Eu1 H3C 42.7 . . ?
O1 Eu1 H4B 66.8 . . ?
O2 Eu1 H4B 111.1 . . ?
B1 Eu1 H4B 133.0 . . ?
B4 Eu1 H4B 77.0 3_665 . ?
B3 Eu1 H4B 57.8 . . ?
B2 Eu1 H4B 153.7 . . ?
B4 Eu1 H4B 20.3 . . ?
H1A Eu1 H4B 135.6 . . ?
H1B Eu1 H4B 114.7 . . ?
H2C Eu1 H4B 162.5 . . ?
H3B Eu1 H4B 58.4 . . ?
H3C Eu1 H4B 71.5 . . ?
O1 Eu1 H4A1 106.2 . . ?
O2 Eu1 H4A1 72.0 . . ?
B1 Eu1 H4A1 132.4 . . ?
B4 Eu1 H4A1 76.8 3_665 . ?
B3 Eu1 H4A1 53.8 . . ?
B2 Eu1 H4A1 164.3 . . ?
B4 Eu1 H4A1 20.1 . . ?
H1A Eu1 H4A1 116.5 . . ?
H1B Eu1 H4A1 131.5 . . ?
H2C Eu1 H4A1 143.3 . . ?
H3B Eu1 H4A1 70.3 . . ?
H3C Eu1 H4A1 51.8 . . ?
H4B Eu1 H4A1 39.5 . . ?
O1 Eu1 H4A2 94.2 . . ?
O2 Eu1 H4A2 90.8 . . ?
B1 Eu1 H4A2 102.3 . . ?
B4 Eu1 H4A2 109.7 3_665 . ?
B3 Eu1 H4A2 19.4 . . ?
B2 Eu1 H4A2 153.3 . . ?
B4 Eu1 H4A2 30.0 . . ?
H1A Eu1 H4A2 95.9 . . ?
H1B Eu1 H4A2 95.7 . . ?
H2C Eu1 H4A2 155.6 . . ?
H3B Eu1 H4A2 34.5 . . ?
H3C Eu1 H4A2 30.5 . . ?
H4B Eu1 H4A2 41.2 . . ?
H4A1 Eu1 H4A2 36.1 . . ?
O1 Eu1 H4A3 70.6 . . ?
O2 Eu1 H4A3 107.5 . . ?
B1 Eu1 H4A3 133.9 . . ?
B4 Eu1 H4A3 76.9 3_665 . ?
B3 Eu1 H4A3 56.4 . . ?
B2 Eu1 H4A3 157.4 . . ?
B4 Eu1 H4A3 16.6 . . ?
H1A Eu1 H4A3 134.4 . . ?
H1B Eu1 H4A3 116.7 . . ?
H2C Eu1 H4A3 163.6 . . ?
H3B Eu1 H4A3 58.8 . . ?
H3C Eu1 H4A3 69.0 . . ?
H4B Eu1 H4A3 3.7 . . ?
H4A1 Eu1 H4A3 35.8 . . ?
H4A2 Eu1 H4A3 39.1 . . ?
O1 Eu1A O2 154.86(7) . . ?
O1 Eu1A B2 93.92(11) . . ?
O2 Eu1A B2 100.25(11) . . ?
O1 Eu1A B3A 104.6(2) . 3_665 ?
O2 Eu1A B3A 97.6(2) . 3_665 ?
B2 Eu1A B3A 83.65(18) . 3_665 ?
O1 Eu1A B4A 78.2(3) . . ?
O2 Eu1A B4A 78.8(3) . . ?
B2 Eu1A B4A 148.2(2) . . ?
B3A Eu1A B4A 128.1(3) 3_665 . ?
O1 Eu1A B4A 91.8(2) . 3_665 ?
O2 Eu1A B4A 93.6(3) . 3_665 ?
B2 Eu1A B4A 132.9(2) . 3_665 ?
B3A Eu1A B4A 49.9(2) 3_665 3_665 ?
B4A Eu1A B4A 78.5(3) . 3_665 ?
O1 Eu1A B1 87.65(9) . . ?
O2 Eu1A B1 85.44(9) . . ?
B2 Eu1A B1 50.77(9) . . ?
B3A Eu1A B1 133.82(17) 3_665 . ?
B4A Eu1A B1 97.8(2) . . ?
B4A Eu1A B1 176.3(2) 3_665 . ?
O1 Eu1A H1A 105.0 . . ?
O2 Eu1A H1A 65.0 . . ?
B2 Eu1A H1A 61.7 . . ?
B3A Eu1A H1A 135.4 3_665 . ?
B4A Eu1A H1A 90.3 . . ?
B4A Eu1A H1A 157.6 3_665 . ?
B1 Eu1A H1A 20.6 . . ?
O1 Eu1A H2B 70.6 . . ?
O2 Eu1A H2B 124.5 . . ?
B2 Eu1A H2B 24.3 . . ?
B3A Eu1A H2B 83.2 3_665 . ?
B4A Eu1A H2B 140.9 . . ?
B4A Eu1A H2B 124.5 3_665 . ?
B1 Eu1A H2B 58.7 . . ?
H1A Eu1A H2B 76.0 . . ?
O1 Eu1A H2C 117.1 . . ?
O2 Eu1A H2C 79.6 . . ?
B2 Eu1A H2C 23.4 . . ?
B3A Eu1A H2C 75.6 3_665 . ?
B4A Eu1A H2C 149.9 . . ?
B4A Eu1A H2C 123.8 3_665 . ?
B1 Eu1A H2C 59.6 . . ?
H1A Eu1A H2C 61.4 . . ?
H2B Eu1A H2C 46.6 . . ?
O1 Eu1A H4A2 78.7 . . ?
O2 Eu1A H4A2 76.4 . . ?
B2 Eu1A H4A2 130.6 . . ?
B3A Eu1A H4A2 145.7 3_665 . ?
B4A Eu1A H4A2 17.9 . . ?
B4A Eu1A H4A2 96.3 3_665 . ?
B1 Eu1A H4A2 80.0 . . ?
H1A Eu1A H4A2 73.1 . . ?
H2B Eu1A H4A2 128.3 . . ?
H2C Eu1A H4A2 134.2 . . ?
C1 N1 C2 107.7(3) . . ?
C1 N1 B2 110.3(3) . . ?
C2 N1 B2 109.1(3) . . ?
C1 N1 B1 109.8(3) . . ?
C2 N1 B1 109.0(3) . . ?
B2 N1 B1 110.9(2) . . ?
N1 B1 Eu1 103.70(17) . . ?
N1 B1 Eu1A 90.46(16) . . ?
Eu1 B1 Eu1A 13.265(19) . . ?
N1 B1 H1A 110.1 . . ?
Eu1 B1 H1A 56.2 . . ?
Eu1A B1 H1A 59.8 . . ?
N1 B1 H1B 108.3 . . ?
Eu1 B1 H1B 58.6 . . ?
Eu1A B1 H1B 63.3 . . ?
H1A B1 H1B 109.5 . . ?
N1 B1 H1C 110.0 . . ?
Eu1 B1 H1C 146.3 . . ?
Eu1A B1 H1C 159.5 . . ?
H1A B1 H1C 109.5 . . ?
H1B B1 H1C 109.5 . . ?
N1 B2 Eu1A 107.7(2) . . ?
N1 B2 Eu1 94.17(18) . . ?
Eu1A B2 Eu1 13.63(2) . . ?
N1 B2 H2A 109.5 . . ?
Eu1A B2 H2A 142.4 . . ?
Eu1 B2 H2A 156.0 . . ?
N1 B2 H2B 109.2 . . ?
Eu1A B2 H2B 62.3 . . ?
Eu1 B2 H2B 64.3 . . ?
H2A B2 H2B 109.5 . . ?
N1 B2 H2C 109.8 . . ?
Eu1A B2 H2C 50.9 . . ?
Eu1 B2 H2C 56.4 . . ?
H2A B2 H2C 109.5 . . ?
H2B B2 H2C 109.5 . . ?
N1 C1 H1D 109.5 . . ?
N1 C1 H1E 109.5 . . ?
H1D C1 H1E 109.5 . . ?
N1 C1 H1F 109.5 . . ?
H1D C1 H1F 109.5 . . ?
H1E C1 H1F 109.5 . . ?
N1 C2 H2D 109.5 . . ?
N1 C2 H2E 109.5 . . ?
H2D C2 H2E 109.5 . . ?
N1 C2 H2F 109.5 . . ?
H2D C2 H2F 109.5 . . ?
H2E C2 H2F 109.5 . . ?
C3 N2 C4 108.8(4) . . ?
C3 N2 B3 108.8(4) . . ?
C4 N2 B3 109.1(4) . . ?
C3 N2 B4 109.3(4) . . ?
C4 N2 B4 109.3(4) . . ?
B3 N2 B4 111.6(4) . . ?
N2 B3 Eu1 104.0(2) . . ?
N2 B3 H3A 109.0 . . ?
Eu1 B3 H3A 146.2 . . ?
N2 B3 H3B 111.1 . . ?
Eu1 B3 H3B 63.3 . . ?
H3A B3 H3B 109.5 . . ?
N2 B3 H3C 108.2 . . ?
Eu1 B3 H3C 51.7 . . ?
H3A B3 H3C 109.5 . . ?
H3B B3 H3C 109.5 . . ?
N2 B3 H4A2 78.4 . . ?
Eu1 B3 H4A2 25.7 . . ?
H3A B3 H4A2 168.3 . . ?
H3B B3 H4A2 74.9 . . ?
H3C B3 H4A2 59.0 . . ?
N2 B4 Eu1 163.8(4) . 3_665 ?
N2 B4 Eu1 95.0(3) . . ?
Eu1 B4 Eu1 99.91(13) 3_665 . ?
N2 B4 H4A 104.5 . . ?
Eu1 B4 H4A 77.9 3_665 . ?
Eu1 B4 H4A 60.5 . . ?
N2 B4 H4B 106.7 . . ?
Eu1 B4 H4B 87.1 3_665 . ?
Eu1 B4 H4B 55.2 . . ?
H4A B4 H4B 109.5 . . ?
N2 B4 H4C 116.9 . . ?
Eu1 B4 H4C 48.6 3_665 . ?
Eu1 B4 H4C 148.0 . . ?
H4A B4 H4C 109.5 . . ?
H4B B4 H4C 109.5 . . ?
N2 B4 H4A1 97.2 . . ?
Eu1 B4 H4A1 87.2 3_665 . ?
Eu1 B4 H4A1 51.9 . . ?
H4A B4 H4A1 11.1 . . ?
H4B B4 H4A1 104.3 . . ?
H4C B4 H4A1 120.6 . . ?
N2 B4 H4A3 106.3 . . ?
Eu1 B4 H4A3 89.0 3_665 . ?
Eu1 B4 H4A3 42.3 . . ?
H4A B4 H4A3 97.4 . . ?
H4B B4 H4A3 13.0 . . ?
H4C B4 H4A3 119.5 . . ?
H4A1 B4 H4A3 91.6 . . ?
N2A B3A Eu1A 102.9(6) . 3_665 ?
N2A B3A H4C 86.3 . . ?
Eu1A B3A H4C 17.4 3_665 . ?
N2A B3A H3A1 109.7 . . ?
Eu1A B3A H3A1 56.9 3_665 . ?
H4C B3A H3A1 67.4 . . ?
N2A B3A H3A2 109.0 . . ?
Eu1A B3A H3A2 58.5 3_665 . ?
H4C B3A H3A2 59.1 . . ?
H3A1 B3A H3A2 109.5 . . ?
N2A B3A H3A3 109.7 . . ?
Eu1A B3A H3A3 147.4 3_665 . ?
H4C B3A H3A3 163.4 . . ?
H3A1 B3A H3A3 109.5 . . ?
H3A2 B3A H3A3 109.5 . . ?
N2A B4A Eu1A 161.3(8) . . ?
N2A B4A Eu1A 96.4(7) . 3_665 ?
Eu1A B4A Eu1A 101.5(3) . 3_665 ?
N2A B4A H4A 106.3 . . ?
Eu1A B4A H4A 89.4 . . ?
Eu1A B4A H4A 50.3 3_665 . ?
N2A B4A H4B 100.3 . . ?
Eu1A B4A H4B 83.9 . . ?
Eu1A B4A H4B 61.1 3_665 . ?
H4A B4A H4B 107.7 . . ?
N2A B4A H4A1 109.7 . . ?
Eu1A B4A H4A1 84.4 . . ?
Eu1A B4A H4A1 58.6 3_665 . ?
H4A B4A H4A1 8.7 . . ?
H4B B4A H4A1 114.2 . . ?
N2A B4A H4A2 109.8 . . ?
Eu1A B4A H4A2 52.5 . . ?
Eu1A B4A H4A2 153.8 3_665 . ?
H4A B4A H4A2 118.1 . . ?
H4B B4A H4A2 112.9 . . ?
H4A1 B4A H4A2 109.5 . . ?
N2A B4A H4A3 108.8 . . ?
Eu1A B4A H4A3 76.1 . . ?
Eu1A B4A H4A3 60.5 3_665 . ?
H4A B4A H4A3 103.9 . . ?
H4B B4A H4A3 8.5 . . ?
H4A1 B4A H4A3 109.5 . . ?
H4A2 B4A H4A3 109.5 . . ?
C3A N2A C4A 109.1(6) . . ?
C3A N2A B3A 109.4(4) . . ?
C4A N2A B3A 109.1(4) . . ?
C3A N2A B4A 109.2(4) . . ?
C4A N2A B4A 109.2(4) . . ?
B3A N2A B4A 110.9(9) . . ?
N2A C3A H3A4 109.5 . . ?
N2A C3A H3A5 109.5 . . ?
H3A4 C3A H3A5 109.5 . . ?
N2A C3A H3A6 109.5 . . ?
H3A4 C3A H3A6 109.5 . . ?
H3A5 C3A H3A6 109.5 . . ?
N2A C4A H4A4 109.5 . . ?
N2A C4A H4A5 109.5 . . ?
H4A4 C4A H4A5 109.5 . . ?
N2A C4A H4A6 109.5 . . ?
H4A4 C4A H4A6 109.5 . . ?
H4A5 C4A H4A6 109.5 . . ?
C14A O1 C11A 104.4(7) . . ?
C14A O1 C11 107.3(7) . . ?
C11A O1 C11 29.4(9) . . ?
C14A O1 C14 23.1(11) . . ?
C11A O1 C14 96.8(7) . . ?
C11 O1 C14 111.1(4) . . ?
C14A O1 Eu1 134.0(6) . . ?
C11A O1 Eu1 120.1(5) . . ?
C11 O1 Eu1 117.0(3) . . ?
C14 O1 Eu1 130.6(3) . . ?
C14A O1 Eu1A 117.7(6) . . ?
C11A O1 Eu1A 133.1(6) . . ?
C11 O1 Eu1A 134.1(3) . . ?
C14 O1 Eu1A 113.7(3) . . ?
Eu1 O1 Eu1A 17.139(19) . . ?
O1 C11 C12 103.2(4) . . ?
O1 C11 H11A 111.1 . . ?
C12 C11 H11A 111.1 . . ?
O1 C11 H11B 111.1 . . ?
C12 C11 H11B 111.1 . . ?
H11A C11 H11B 109.1 . . ?
C12 C11A O1 115.3(10) . . ?
C12 C11A H11C 108.5 . . ?
O1 C11A H11C 108.5 . . ?
C12 C11A H11D 108.5 . . ?
O1 C11A H11D 108.5 . . ?
H11C C11A H11D 107.5 . . ?
C11A C12 C11 29.4(11) . . ?
C11A C12 C13 104.5(5) . . ?
C11 C12 C13 102.1(5) . . ?
C11A C12 H12A 83.7 . . ?
C11 C12 H12A 111.3 . . ?
C13 C12 H12A 111.3 . . ?
C11A C12 H12B 133.1 . . ?
C11 C12 H12B 111.3 . . ?
C13 C12 H12B 111.3 . . ?
H12A C12 H12B 109.2 . . ?
C11A C12 H12C 111.6 . . ?
C11 C12 H12C 136.1 . . ?
C13 C12 H12C 110.8 . . ?
H12A C12 H12C 29.4 . . ?
H12B C12 H12C 83.1 . . ?
C11A C12 H12D 110.3 . . ?
C11 C12 H12D 84.4 . . ?
C13 C12 H12D 110.7 . . ?
H12A C12 H12D 130.1 . . ?
H12B C12 H12D 28.3 . . ?
H12C C12 H12D 108.9 . . ?
C14A C13 C12 104.6(6) . . ?
C14A C13 C14 22.2(10) . . ?
C12 C13 C14 101.9(4) . . ?
C14A C13 H13A 127.9 . . ?
C12 C13 H13A 111.4 . . ?
C14 C13 H13A 111.4 . . ?
C14A C13 H13B 90.3 . . ?
C12 C13 H13B 111.4 . . ?
C14 C13 H13B 111.4 . . ?
H13A C13 H13B 109.3 . . ?
C14A C13 H13C 111.0 . . ?
C12 C13 H13C 111.0 . . ?
C14 C13 H13C 130.6 . . ?
H13A C13 H13C 90.0 . . ?
H13B C13 H13C 22.0 . . ?
C14A C13 H13D 110.4 . . ?
C12 C13 H13D 110.9 . . ?
C14 C13 H13D 91.6 . . ?
H13A C13 H13D 21.0 . . ?
H13B C13 H13D 125.5 . . ?
H13C C13 H13D 108.9 . . ?
O1 C14 C13 101.7(4) . . ?
O1 C14 H14A 111.4 . . ?
C13 C14 H14A 111.4 . . ?
O1 C14 H14B 111.4 . . ?
C13 C14 H14B 111.4 . . ?
H14A C14 H14B 109.3 . . ?
O1 C14A C13 109.2(9) . . ?
O1 C14A H14C 109.8 . . ?
C13 C14A H14C 109.8 . . ?
O1 C14A H14D 109.8 . . ?
C13 C14A H14D 109.8 . . ?
H14C C14A H14D 108.3 . . ?
C21A O2 C24 94.1(6) . . ?
C21A O2 C24A 109.3(5) . . ?
C24 O2 C24A 43.7(5) . . ?
C21A O2 C21 47.2(6) . . ?
C24 O2 C21 111.1(5) . . ?
C24A O2 C21 91.4(6) . . ?
C21A O2 Eu1 125.6(4) . . ?
C24 O2 Eu1 129.8(3) . . ?
C24A O2 Eu1 124.4(4) . . ?
C21 O2 Eu1 118.4(4) . . ?
C21A O2 Eu1A 138.1(3) . . ?
C24 O2 Eu1A 112.9(3) . . ?
C24A O2 Eu1A 112.3(4) . . ?
C21 O2 Eu1A 134.4(4) . . ?
Eu1 O2 Eu1A 16.995(19) . . ?
O2 C21 C22 108.7(8) . . ?
O2 C21 H21A 109.9 . . ?
C22 C21 H21A 109.9 . . ?
O2 C21 H21B 109.9 . . ?
C22 C21 H21B 109.9 . . ?
H21A C21 H21B 108.3 . . ?
C21 C22 C23 102.6(8) . . ?
C21 C22 H22A 111.2 . . ?
C23 C22 H22A 111.2 . . ?
C21 C22 H22B 111.2 . . ?
C23 C22 H22B 111.2 . . ?
H22A C22 H22B 109.2 . . ?
C24 C23 C22 110.8(8) . . ?
C24 C23 H23A 109.5 . . ?
C22 C23 H23A 109.5 . . ?
C24 C23 H23B 109.5 . . ?
C22 C23 H23B 109.5 . . ?
H23A C23 H23B 108.1 . . ?
O2 C24 C23 104.2(6) . . ?
O2 C24 H24A 110.9 . . ?
C23 C24 H24A 110.9 . . ?
O2 C24 H24B 110.9 . . ?
C23 C24 H24B 110.9 . . ?
H24A C24 H24B 108.9 . . ?
O2 C21A C22A 106.4(6) . . ?
O2 C21A H21C 110.4 . . ?
C22A C21A H21C 110.4 . . ?
O2 C21A H21D 110.4 . . ?
C22A C21A H21D 110.4 . . ?
H21C C21A H21D 108.6 . . ?
C21A C22A C23A 102.3(7) . . ?
C21A C22A H22C 111.3 . . ?
C23A C22A H22C 111.3 . . ?
C21A C22A H22D 111.3 . . ?
C23A C22A H22D 111.3 . . ?
H22C C22A H22D 109.2 . . ?
C24A C23A C22A 102.4(7) . . ?
C24A C23A H23C 111.3 . . ?
C22A C23A H23C 111.3 . . ?
C24A C23A H23D 111.3 . . ?
C22A C23A H23D 111.3 . . ?
H23C C23A H23D 109.2 . . ?
O2 C24A C23A 101.8(6) . . ?
O2 C24A H24C 111.4 . . ?
C23A C24A H24C 111.4 . . ?
O2 C24A H24D 111.4 . . ?
C23A C24A H24D 111.4 . . ?
H24C C24A H24D 109.3 . . ?

loop_
_geom_bond_atom_site_label_1
_geom_bond_atom_site_label_2
_geom_bond_distance
_geom_bond_site_symmetry_2
_geom_bond_publ_flag
Eu1 O1 2.5820(19) . ?
Eu1 O2 2.605(2) . ?
Eu1 B1 2.885(4) . ?
Eu1 B4 2.975(4) 3_665 ?
Eu1 B3 2.991(4) . ?
Eu1 B2 3.127(4) . ?
Eu1 B4 3.215(6) . ?
Eu1 H1A 2.4397 . ?
Eu1 H1B 2.4881 . ?
Eu1 H2C 2.6697 . ?
Eu1 H3B 2.6790 . ?
Eu1 H3C 2.4502 . ?
Eu1 H4B 2.7277 . ?
Eu1 H4A1 2.6616 . ?
Eu1 H4A2 1.8321 . ?
Eu1 H4A3 2.5283 . ?
Eu1A O1 2.632(2) . ?
Eu1A O2 2.653(2) . ?
Eu1A B2 2.788(4) . ?
Eu1A B3A 2.979(10) 3_665 ?
Eu1A B4A 3.007(11) . ?
Eu1A B4A 3.141(13) 3_665 ?
Eu1A B1 3.218(4) . ?
Eu1A H1A 2.8195 . ?
Eu1A H2B 2.4736 . ?
Eu1A H2C 2.2475 . ?
Eu1A H4A2 2.5322 . ?
N1 C1 1.468(4) . ?
N1 C2 1.480(4) . ?
N1 B2 1.579(4) . ?
N1 B1 1.582(4) . ?
B1 H1A 1.1500 . ?
B1 H1B 1.1502 . ?
B1 H1C 1.1500 . ?
B2 H2A 1.1500 . ?
B2 H2B 1.1501 . ?
B2 H2C 1.1501 . ?
C1 H1D 0.9800 . ?
C1 H1E 0.9800 . ?
C1 H1F 0.9800 . ?
C2 H2D 0.9800 . ?
C2 H2E 0.9800 . ?
C2 H2F 0.9800 . ?
N2 C3 1.481(5) . ?
N2 C4 1.484(5) . ?
N2 B3 1.570(4) . ?
N2 B4 1.571(4) . ?
B3 H3A 1.1500 . ?
B3 H3B 1.1500 . ?
B3 H3C 1.1499 . ?
B3 H4A2 1.4020 . ?
B4 Eu1 2.975(4) 3_665 ?
B4 H4A 1.1500 . ?
B4 H4B 1.1501 . ?
B4 H4C 1.1500 . ?
B4 H4A1 1.1595 . ?
B4 H4A3 1.0709 . ?
C3 H3D 0.9800 . ?
C3 H3E 0.9800 . ?
C3 H3F 0.9800 . ?
C4 H4D 0.9800 . ?
C4 H4E 0.9800 . ?
C4 H4F 0.9800 . ?
B3A N2A 1.569(5) . ?
B3A Eu1A 2.979(10) 3_665 ?
B3A H4C 1.4421 . ?
B3A H3A1 0.9800 . ?
B3A H3A2 0.9800 . ?
B3A H3A3 0.9800 . ?
B4A N2A 1.569(5) . ?
B4A Eu1A 3.141(13) 3_665 ?
B4A H4A 1.1365 . ?
B4A H4B 1.1884 . ?
B4A H4A1 0.9800 . ?
B4A H4A2 0.9800 . ?
B4A H4A3 0.9800 . ?
N2A C3A 1.480(5) . ?
N2A C4A 1.481(5) . ?
C3A H3A4 0.9800 . ?
C3A H3A5 0.9800 . ?
C3A H3A6 0.9800 . ?
C4A H4A4 0.9800 . ?
C4A H4A5 0.9800 . ?
C4A H4A6 0.9800 . ?
O1 C14A 1.364(12) . ?
O1 C11A 1.454(12) . ?
O1 C11 1.461(5) . ?
O1 C14 1.479(5) . ?
C11 C12 1.506(5) . ?
C11 H11A 0.9900 . ?
C11 H11B 0.9900 . ?
C11A C12 1.297(13) . ?
C11A H11C 0.9900 . ?
C11A H11D 0.9900 . ?
C12 C13 1.515(4) . ?
C12 H12A 0.9900 . ?
C12 H12B 0.9900 . ?
C12 H12C 0.9900 . ?
C12 H12D 0.9900 . ?
C13 C14A 1.488(13) . ?
C13 C14 1.521(5) . ?
C13 H13A 0.9900 . ?
C13 H13B 0.9900 . ?
C13 H13C 0.9900 . ?
C13 H13D 0.9900 . ?
C14 H14A 0.9900 . ?
C14 H14B 0.9900 . ?
C14A H14C 0.9900 . ?
C14A H14D 0.9900 . ?
O2 C21A 1.443(5) . ?
O2 C24 1.455(4) . ?
O2 C24A 1.465(4) . ?
O2 C21 1.466(5) . ?
C21 C22 1.500(5) . ?
C21 H21A 0.9900 . ?
C21 H21B 0.9900 . ?
C22 C23 1.513(5) . ?
C22 H22A 0.9900 . ?
C22 H22B 0.9900 . ?
C23 C24 1.502(5) . ?
C23 H23A 0.9900 . ?
C23 H23B 0.9900 . ?
C24 H24A 0.9900 . ?
C24 H24B 0.9900 . ?
C21A C22A 1.498(5) . ?
C21A H21C 0.9900 . ?
C21A H21D 0.9900 . ?
C22A C23A 1.514(5) . ?
C22A H22C 0.9900 . ?
C22A H22D 0.9900 . ?
C23A C24A 1.504(5) . ?
C23A H23C 0.9900 . ?
C23A H23D 0.9900 . ?
C24A H24C 0.9900 . ?
C24A H24D 0.9900 . ?
